data_4501719
loop_
_publ_author_name
'Campos-Gaxiola, Jos\'e J.'
'Vega-Paz, Araceli'
'Rom\'an-Bravo, Perla'
'H\"opfl, Herbert'
'S\'anchez-V\'azquez, Mario'

_publ_section_title
;
 Pyridineboronic Acids as Useful Building Blocks in Combination with
 Perchloroplatinate(II) and -(IV) Salts: 1D, 2D, and 3D Hydrogen-Bonded
 Networks Containing X-H&#x00B7;&#x00B7;&#x00B7;Cl2Pt&#x2212;(X = C, N+),
 B(OH)2&#x00B7;&#x00B7;&#x00B7;Cl2Pt&#x2212;, and
 B(OH)2&#x00B7;&#x00B7;&#x00B7;(HO)2B Synthons
;
_journal_issue 7
_journal_name_full 'Crystal Growth &amp; Design'
_journal_page_first 3182
_journal_paper_doi 10.1021/cg100325c
_journal_volume 10
_journal_year 2010
_chemical_formula_moiety 'C5 H6 B Cl3 N O2 Pt, C5 H7 B N O2'
_chemical_formula_sum 'C10 H13 B2 Cl3 N2 O4 Pt'
_chemical_formula_weight 548.28
_chemical_name_systematic
;

 ?

;
_space_group_IT_number 14
_symmetry_cell_setting monoclinic
_symmetry_space_group_name_Hall '-P 2ybc'
_symmetry_space_group_name_H-M 'P 1 21/c 1'
_atom_sites_solution_hydrogens geom
_atom_sites_solution_primary direct
_atom_sites_solution_secondary difmap
_audit_creation_method SHELXL-97
_cell_angle_alpha 90.00
_cell_angle_beta 101.622(2)
_cell_angle_gamma 90.00
_cell_formula_units_Z 4
_cell_length_a 7.2649(7)
_cell_length_b 28.544(3)
_cell_length_c 7.9492(8)
_cell_measurement_reflns_used 5191
_cell_measurement_temperature 293(2)
_cell_measurement_theta_max 28.24
_cell_measurement_theta_min 2.70
_cell_volume 1614.6(3)
_computing_cell_refinement 'Bruker SAINT'
_computing_data_collection 'Bruker SMART'
_computing_data_reduction 'Bruker SAINT'
_computing_molecular_graphics 'Bruker SHELXTL'
_computing_publication_material 'Bruker SHELXTL'
_computing_structure_refinement 'SHELXL-97 (Sheldrick, 1997)'
_computing_structure_solution 'SHELXS-97 (Sheldrick, 1990)'
_diffrn_ambient_temperature 293(2)
_diffrn_measured_fraction_theta_full 1.000
_diffrn_measured_fraction_theta_max 1.000
_diffrn_measurement_device_type 'CCD area detector'
_diffrn_measurement_method 'phi and omega scans'
_diffrn_radiation_monochromator graphite
_diffrn_radiation_source 'fine-focus sealed tube'
_diffrn_radiation_type MoK\a
_diffrn_radiation_wavelength 0.71073
_diffrn_reflns_av_R_equivalents 0.0294
_diffrn_reflns_av_sigmaI/netI 0.0349
_diffrn_reflns_limit_h_max 8
_diffrn_reflns_limit_h_min -8
_diffrn_reflns_limit_k_max 33
_diffrn_reflns_limit_k_min -31
_diffrn_reflns_limit_l_max 8
_diffrn_reflns_limit_l_min -9
_diffrn_reflns_number 7730
_diffrn_reflns_theta_full 25.00
_diffrn_reflns_theta_max 25.00
_diffrn_reflns_theta_min 2.71
_exptl_absorpt_coefficient_mu 9.201
_exptl_absorpt_correction_T_max 0.276
_exptl_absorpt_correction_T_min 0.140
_exptl_absorpt_correction_type multi-scan
_exptl_absorpt_process_details SADABS
_exptl_crystal_colour orange
_exptl_crystal_density_diffrn 2.255
_exptl_crystal_density_method 'not measured'
_exptl_crystal_description 'rectangular prism'
_exptl_crystal_F_000 1032
_exptl_crystal_size_max 0.28
_exptl_crystal_size_mid 0.19
_exptl_crystal_size_min 0.14
_refine_diff_density_max 1.213
_refine_diff_density_min -0.822
_refine_diff_density_rms 0.146
_refine_ls_extinction_method none
_refine_ls_goodness_of_fit_ref 1.193
_refine_ls_hydrogen_treatment mixed
_refine_ls_matrix_type full
_refine_ls_number_parameters 214
_refine_ls_number_reflns 2840
_refine_ls_number_restraints 5
_refine_ls_restrained_S_all 1.191
_refine_ls_R_factor_all 0.0312
_refine_ls_R_factor_gt 0.0291
_refine_ls_shift/su_max 0.001
_refine_ls_shift/su_mean 0.000
_refine_ls_structure_factor_coef Fsqd
_refine_ls_weighting_details 'calc w=1/[\s^2^(Fo^2^)+(0.0142P)^2^+4.7510P] where P=(Fo^2^+2Fc^2^)/3'
_refine_ls_weighting_scheme calc
_refine_ls_wR_factor_gt 0.0592
_refine_ls_wR_factor_ref 0.0601
_reflns_number_gt 2726
_reflns_number_total 2840
_reflns_threshold_expression >2sigma(I)
_cod_data_source_file cg100325c_si_004.cif
_cod_data_source_block j1campom
_cod_depositor_comments
;
The following automatic conversions were performed:

'_symmetry_cell_setting' value 'Monoclinic' changed to 'monoclinic'
according to /home/saulius/struct/CIF-dictionaries/cif_core.dic
dictionary named 'cif_core.dic' version 2.4.2 from 2011-04-26.

Automatic conversion script
Id: cif_fix_values 1715 2011-07-08 13:25:40Z adriana 
;
_cod_original_sg_symbol_H-M P2(1)/c
_cod_database_code 4501719

loop_
_symmetry_equiv_pos_as_xyz
'x, y, z'
'-x, y+1/2, -z+1/2'
'-x, -y, -z'
'x, -y-1/2, z-1/2'

loop_
_atom_site_label
_atom_site_type_symbol
_atom_site_fract_x
_atom_site_fract_y
_atom_site_fract_z
_atom_site_U_iso_or_equiv
_atom_site_adp_type
_atom_site_occupancy
_atom_site_symmetry_multiplicity
_atom_site_calc_flag
_atom_site_refinement_flags
Pt1 Pt 0.50832(3) 0.364139(7) 0.85001(3) 0.01145(8) Uani 1 1 d .
Cl1 Cl 0.4739(2) 0.37765(5) 1.12725(17) 0.0171(3) Uani 1 1 d .
Cl2 Cl 0.5290(2) 0.35271(5) 0.56896(17) 0.0174(3) Uani 1 1 d .
Cl3 Cl 0.74871(19) 0.41831(5) 0.88407(18) 0.0177(3) Uani 1 1 d .
B1 B -0.1092(10) 0.2023(2) 0.7346(9) 0.0203(15) Uani 1 1 d .
B2 B 0.7122(10) 0.5057(2) 0.2111(9) 0.0180(15) Uani 1 1 d .
N1 N 0.3094(6) 0.31419(15) 0.8233(6) 0.0131(10) Uani 1 1 d .
N2 N 1.1533(7) 0.41320(17) 0.4639(6) 0.0191(11) Uani 1 1 d D
H20 H 1.237(6) 0.3944(17) 0.510(8) 0.029 Uiso 1 1 d D
O1 O -0.0502(6) 0.16034(14) 0.6885(5) 0.0211(9) Uani 1 1 d D
H1' H -0.135(6) 0.1412(18) 0.646(8) 0.032 Uiso 1 1 d D
O2 O -0.2858(6) 0.21289(15) 0.7485(8) 0.0424(14) Uani 1 1 d D
H2' H -0.352(9) 0.1885(16) 0.729(11) 0.064 Uiso 1 1 d D
O3 O 0.5466(6) 0.50412(14) 0.2634(6) 0.0238(10) Uani 1 1 d D
H3' H 0.469(7) 0.5253(17) 0.225(9) 0.036 Uiso 1 1 d D
O4 O 0.7581(6) 0.53478(14) 0.0911(5) 0.0238(10) Uani 1 1 d D
H4' H 0.682(7) 0.5556(17) 0.046(8) 0.036 Uiso 1 1 d D
C1 C 0.1319(7) 0.32285(19) 0.8428(7) 0.0132(12) Uani 1 1 d .
H1 H 0.1005 0.3526 0.8757 0.016 Uiso 1 1 calc R
C2 C -0.0036(8) 0.2882(2) 0.8145(7) 0.0171(12) Uani 1 1 d .
H2 H -0.1258 0.2953 0.8248 0.020 Uiso 1 1 calc R
C3 C 0.0401(8) 0.2431(2) 0.7710(7) 0.0156(12) Uani 1 1 d .
C4 C 0.2265(8) 0.23477(19) 0.7578(7) 0.0174(13) Uani 1 1 d .
H4 H 0.2637 0.2048 0.7327 0.021 Uiso 1 1 calc R
C5 C 0.3547(8) 0.27082(19) 0.7819(8) 0.0193(13) Uani 1 1 d .
H5 H 0.4770 0.2649 0.7690 0.023 Uiso 1 1 calc R
C6 C 0.9842(8) 0.4109(2) 0.5058(7) 0.0198(13) Uani 1 1 d .
H6 H 0.9631 0.3894 0.5879 0.024 Uiso 1 1 calc R
C7 C 0.8426(8) 0.43982(19) 0.4290(7) 0.0181(13) Uani 1 1 d .
H7 H 0.7263 0.4385 0.4607 0.022 Uiso 1 1 calc R
C8 C 0.8720(7) 0.47129(19) 0.3029(7) 0.0128(12) Uani 1 1 d .
C9 C 1.0516(8) 0.4722(2) 0.2630(7) 0.0166(12) Uani 1 1 d .
H9 H 1.0770 0.4929 0.1800 0.020 Uiso 1 1 calc R
C10 C 1.1897(8) 0.4428(2) 0.3459(7) 0.0182(13) Uani 1 1 d .
H10 H 1.3087 0.4436 0.3195 0.022 Uiso 1 1 calc R

loop_
_atom_site_aniso_label
_atom_site_aniso_U_11
_atom_site_aniso_U_22
_atom_site_aniso_U_33
_atom_site_aniso_U_23
_atom_site_aniso_U_13
_atom_site_aniso_U_12
Pt1 0.01211(12) 0.01215(12) 0.01058(12) 0.00028(8) 0.00348(8) 0.00029(8)
Cl1 0.0235(8) 0.0184(7) 0.0100(6) -0.0020(5) 0.0048(6) 0.0017(6)
Cl2 0.0185(7) 0.0220(7) 0.0134(7) -0.0004(6) 0.0069(6) 0.0003(6)
Cl3 0.0155(7) 0.0155(7) 0.0221(7) 0.0014(5) 0.0038(6) -0.0027(5)
B1 0.021(4) 0.024(4) 0.015(3) 0.005(3) 0.002(3) -0.001(3)
B2 0.021(4) 0.017(3) 0.015(3) -0.008(3) 0.002(3) -0.002(3)
N1 0.012(2) 0.017(2) 0.012(2) -0.0001(19) 0.0051(19) -0.0030(19)
N2 0.012(3) 0.020(3) 0.024(3) 0.000(2) -0.002(2) 0.004(2)
O1 0.019(2) 0.016(2) 0.028(2) -0.0021(18) 0.0046(18) -0.0026(17)
O2 0.022(3) 0.019(3) 0.090(4) -0.012(3) 0.019(3) -0.004(2)
O3 0.016(2) 0.025(2) 0.031(3) 0.0108(19) 0.0065(19) 0.0037(18)
O4 0.029(3) 0.021(2) 0.024(2) 0.0116(18) 0.011(2) 0.0104(18)
C1 0.016(3) 0.014(3) 0.012(3) 0.001(2) 0.007(2) 0.005(2)
C2 0.013(3) 0.023(3) 0.015(3) 0.000(2) 0.001(2) -0.002(2)
C3 0.019(3) 0.021(3) 0.008(3) 0.000(2) 0.006(2) -0.001(2)
C4 0.017(3) 0.016(3) 0.020(3) -0.001(2) 0.005(2) -0.001(2)
C5 0.019(3) 0.014(3) 0.027(3) -0.002(2) 0.011(3) 0.001(2)
C6 0.023(3) 0.020(3) 0.015(3) 0.006(2) 0.001(2) -0.003(3)
C7 0.021(3) 0.020(3) 0.014(3) -0.002(2) 0.005(2) -0.004(2)
C8 0.014(3) 0.016(3) 0.009(3) -0.005(2) 0.003(2) 0.000(2)
C9 0.019(3) 0.019(3) 0.015(3) -0.003(2) 0.011(2) -0.003(2)
C10 0.015(3) 0.022(3) 0.019(3) -0.004(3) 0.007(2) 0.001(2)

loop_
_atom_type_symbol
_atom_type_description
_atom_type_scat_dispersion_real
_atom_type_scat_dispersion_imag
_atom_type_scat_source
C C 0.0033 0.0016 'International Tables Vol C Tables 4.2.6.8 and 6.1.1.4'
H H 0.0000 0.0000 'International Tables Vol C Tables 4.2.6.8 and 6.1.1.4'
B B 0.0013 0.0007 'International Tables Vol C Tables 4.2.6.8 and 6.1.1.4'
N N 0.0061 0.0033 'International Tables Vol C Tables 4.2.6.8 and 6.1.1.4'
O O 0.0106 0.0060 'International Tables Vol C Tables 4.2.6.8 and 6.1.1.4'
Cl Cl 0.1484 0.1585 'International Tables Vol C Tables 4.2.6.8 and 6.1.1.4'
Pt Pt -1.7033 8.3905 'International Tables Vol C Tables 4.2.6.8 and 6.1.1.4'

loop_
_geom_angle_atom_site_label_1
_geom_angle_atom_site_label_2
_geom_angle_atom_site_label_3
_geom_angle
N1 Pt1 Cl2 89.02(13)
N1 Pt1 Cl1 90.32(13)
Cl2 Pt1 Cl1 177.13(5)
N1 Pt1 Cl3 176.90(13)
Cl2 Pt1 Cl3 90.75(5)
Cl1 Pt1 Cl3 90.06(5)
O2 B1 O1 125.7(6)
O2 B1 C3 116.7(6)
O1 B1 C3 117.5(5)
O3 B2 O4 126.7(6)
O3 B2 C8 117.0(5)
O4 B2 C8 116.3(5)
C5 N1 C1 119.0(5)
C5 N1 Pt1 118.3(4)
C1 N1 Pt1 122.7(4)
C10 N2 C6 122.0(5)
N1 C1 C2 121.0(5)
C1 C2 C3 120.9(5)
C2 C3 C4 116.8(5)
C2 C3 B1 123.3(5)
C4 C3 B1 119.9(5)
C5 C4 C3 120.0(5)
N1 C5 C4 122.2(5)
N2 C6 C7 120.4(5)
C6 C7 C8 120.1(6)
C7 C8 C9 117.3(5)
C7 C8 B2 121.8(5)
C9 C8 B2 120.9(5)
C10 C9 C8 120.2(5)
N2 C10 C9 120.0(5)

loop_
_geom_bond_atom_site_label_1
_geom_bond_atom_site_label_2
_geom_bond_distance
Pt1 N1 2.010(4)
Pt1 Cl2 2.2924(14)
Pt1 Cl1 2.3001(13)
Pt1 Cl3 2.3073(13)
B1 O2 1.345(8)
B1 O1 1.347(8)
B1 C3 1.580(9)
B2 O3 1.350(8)
B2 O4 1.357(8)
B2 C8 1.582(8)
N1 C5 1.339(7)
N1 C1 1.353(7)
N2 C10 1.329(8)
N2 C6 1.338(7)
C1 C2 1.381(8)
C2 C3 1.386(8)
C3 C4 1.400(8)
C4 C5 1.375(8)
C6 C7 1.364(8)
C7 C8 1.394(8)
C8 C9 1.405(8)
C9 C10 1.370(8)

loop_
_geom_torsion_atom_site_label_1
_geom_torsion_atom_site_label_2
_geom_torsion_atom_site_label_3
_geom_torsion_atom_site_label_4
_geom_torsion
Cl2 Pt1 N1 C5 60.7(4)
Cl1 Pt1 N1 C5 -122.1(4)
Cl2 Pt1 N1 C1 -118.2(4)
Cl1 Pt1 N1 C1 59.0(4)
C5 N1 C1 C2 -2.4(8)
Pt1 N1 C1 C2 176.5(4)
N1 C1 C2 C3 2.2(8)
C1 C2 C3 C4 0.1(8)
C1 C2 C3 B1 -179.1(5)
O2 B1 C3 C2 -0.3(9)
O1 B1 C3 C2 178.1(5)
O2 B1 C3 C4 -179.5(6)
O1 B1 C3 C4 -1.2(8)
C2 C3 C4 C5 -2.2(8)
B1 C3 C4 C5 177.1(5)
C1 N1 C5 C4 0.3(8)
Pt1 N1 C5 C4 -178.7(4)
C3 C4 C5 N1 2.1(9)
C10 N2 C6 C7 -0.9(9)
N2 C6 C7 C8 1.5(8)
C6 C7 C8 C9 -1.2(8)
C6 C7 C8 B2 -179.7(5)
O3 B2 C8 C7 1.7(8)
O4 B2 C8 C7 179.8(5)
O3 B2 C8 C9 -176.7(5)
O4 B2 C8 C9 1.4(8)
C7 C8 C9 C10 0.3(8)
B2 C8 C9 C10 178.8(5)
C6 N2 C10 C9 0.0(8)
C8 C9 C10 N2 0.3(8)
